data_4001272
loop_
_publ_author_name
'Poudret, Leslie'
'Prior, Timothy J.'
'McIntyre, Laura J.'
'Fogg, Andrew M.'

_publ_section_title
;
 Synthesis and Crystal Structures of New Lanthanide Hydroxyhalide Anion
 Exchange Materials, Ln2(OH)5X&#x00B7;1.5H2O (X = Cl, Br; Ln = Y, Dy, Er,
 Yb)
;
_journal_issue 24
_journal_name_full 'Chemistry of Materials'
_journal_page_first 7447
_journal_paper_doi 10.1021/cm802301a
_journal_volume 20
_journal_year 2008
_chemical_formula_moiety 'O13 Yb4, 2(Cl)'
_chemical_formula_sum 'Cl2 O13 Yb4'
_chemical_formula_weight 971.06
_chemical_name_common '8.4 Angstrom phase'
_chemical_name_systematic
;

 ?

;
_space_group_IT_number 29
_symmetry_cell_setting orthorhombic
_symmetry_space_group_name_Hall 'P 2c -2ac'
_symmetry_space_group_name_H-M 'P c a 21'
_atom_sites_solution_primary direct
_atom_sites_solution_secondary difmap
_audit_creation_method SHELXL-97
_cell_angle_alpha 90.00
_cell_angle_beta 90.00
_cell_angle_gamma 90.00
_cell_formula_units_Z 2
_cell_length_a 12.5108(10)
_cell_length_b 8.3930(13)
_cell_length_c 7.0438(10)
_cell_measurement_reflns_used 8425
_cell_measurement_temperature 120(2)
_cell_measurement_theta_max 30.85
_cell_measurement_theta_min 1.59
_cell_volume 739.62(17)
_computing_cell_refinement 'APEXII (Bruker, 2004)'
_computing_data_collection 'APEXII (Bruker, 2004)'
_computing_data_reduction 'APEXII (Bruker, 2004)'
_computing_structure_refinement 'SHELXL-97 (Sheldrick, 1997)'
_computing_structure_solution 'SHELXS-86 (Sheldrick, 1986)'
_diffrn_ambient_temperature 120(2)
_diffrn_measured_fraction_theta_full 0.987
_diffrn_measured_fraction_theta_max 0.949
_diffrn_measurement_device_type 'D8 with APEXII detectore.'
_diffrn_measurement_method '\w-scans with 0.36 degree frames'
_diffrn_radiation_monochromator 'silicon 111'
_diffrn_radiation_source 'Station 9.8, Daresbury SRS, UK'
_diffrn_radiation_type synchrotron
_diffrn_radiation_wavelength 0.69430
_diffrn_reflns_av_R_equivalents 0.0328
_diffrn_reflns_av_sigmaI/netI 0.0253
_diffrn_reflns_limit_h_max 18
_diffrn_reflns_limit_h_min -18
_diffrn_reflns_limit_k_max 12
_diffrn_reflns_limit_k_min -12
_diffrn_reflns_limit_l_max 10
_diffrn_reflns_limit_l_min -10
_diffrn_reflns_number 7946
_diffrn_reflns_theta_full 26.00
_diffrn_reflns_theta_max 30.85
_diffrn_reflns_theta_min 2.85
_diffrn_standards_decay_% 0
_diffrn_standards_interval_count 0
_diffrn_standards_interval_time 0
_diffrn_standards_number 0
_exptl_absorpt_coefficient_mu 25.467
_exptl_absorpt_correction_T_max 1.00
_exptl_absorpt_correction_T_min 0.7242
_exptl_absorpt_correction_type multi-scan
_exptl_absorpt_process_details
;



A correct to account for beam decay and absorption was implemented

within SADABS. Max and min transmission: 0.7242 1

;
_exptl_crystal_colour colourless
_exptl_crystal_density_diffrn 4.360
_exptl_crystal_density_method 'not measured'
_exptl_crystal_description needle
_exptl_crystal_F_000 836
_exptl_crystal_size_max 0.08
_exptl_crystal_size_mid 0.01
_exptl_crystal_size_min 0.01
_refine_diff_density_max 2.872
_refine_diff_density_min -4.889
_refine_diff_density_rms 0.434
_refine_ls_abs_structure_details 'Flack H D (1983), Acta Cryst. A39, 876-881'
_refine_ls_abs_structure_Flack -0.02(5)
_refine_ls_extinction_method none
_refine_ls_goodness_of_fit_ref 1.178
_refine_ls_hydrogen_treatment undef
_refine_ls_matrix_type full
_refine_ls_number_parameters 91
_refine_ls_number_reflns 1277
_refine_ls_number_restraints 43
_refine_ls_restrained_S_all 1.163
_refine_ls_R_factor_all 0.0410
_refine_ls_R_factor_gt 0.0330
_refine_ls_shift/su_max 0.002
_refine_ls_shift/su_mean 0.000
_refine_ls_structure_factor_coef Fsqd
_refine_ls_weighting_details 'calc w=1/[\s^2^(Fo^2^)+(0.0000P)^2^+25.7463P] where P=(Fo^2^+2Fc^2^)/3'
_refine_ls_weighting_scheme calc
_refine_ls_wR_factor_gt 0.0685
_refine_ls_wR_factor_ref 0.0733
_reflns_number_gt 1119
_reflns_number_total 1277
_reflns_threshold_expression >2sigma(I)
_cod_data_source_file cm802301a_si_002.cif
_cod_data_source_block LP18B
_cod_database_code 4001272

loop_
_symmetry_equiv_pos_as_xyz
'x, y, z'
'-x, -y, z+1/2'
'-x+1/2, y, z+1/2'
'x+1/2, -y, z'

loop_
_atom_site_label
_atom_site_type_symbol
_atom_site_fract_x
_atom_site_fract_y
_atom_site_fract_z
_atom_site_U_iso_or_equiv
_atom_site_adp_type
_atom_site_occupancy
_atom_site_symmetry_multiplicity
_atom_site_calc_flag
_atom_site_refinement_flags
O1 O 1.1326(6) 0.6479(9) 0.052(3) 0.0126(14) Uani 1 1 d U
O2 O 1.2177(6) 0.3887(9) 0.056(4) 0.0113(15) Uani 1 1 d U
O3 O 1.0837(15) 0.4035(19) 0.340(2) 0.015(3) Uani 1 1 d U
O4 O 1.0842(13) 0.4276(17) -0.2560(19) 0.007(2) Uani 1 1 d U
O1W O 1.0548(8) 0.1497(12) 0.079(2) 0.021(3) Uani 1 1 d U
O5 O 0.8528(7) 0.3245(11) 0.0236(18) 0.014(2) Uani 1 1 d U
O2W O 0.739(3) 0.137(2) 0.298(6) 0.016(4) Uani 0.50 1 d PU
Yb1 Yb 1.02163(3) 0.43183(5) 0.04706(16) 0.00871(11) Uani 1 1 d .
Yb2 Yb 0.75020(16) 0.44371(7) 0.29713(18) 0.01832(14) Uani 1 1 d .
Cl1 Cl 0.8636(3) -0.0712(4) 0.1050(6) 0.0223(7) Uani 1 1 d .

loop_
_atom_site_aniso_label
_atom_site_aniso_U_11
_atom_site_aniso_U_22
_atom_site_aniso_U_33
_atom_site_aniso_U_23
_atom_site_aniso_U_13
_atom_site_aniso_U_12
O1 0.009(3) 0.016(3) 0.012(3) -0.003(4) -0.001(4) 0.002(2)
O2 0.010(3) 0.012(3) 0.012(3) 0.001(4) 0.002(4) -0.001(2)
O3 0.014(4) 0.019(5) 0.013(4) -0.005(3) 0.001(4) 0.002(4)
O4 0.006(4) 0.014(4) 0.002(4) 0.000(3) 0.001(3) 0.003(3)
O1W 0.019(3) 0.019(3) 0.023(5) -0.001(3) 0.002(3) 0.000(3)
O5 0.008(3) 0.014(3) 0.021(5) -0.005(3) 0.003(3) 0.000(3)
O2W 0.016(7) 0.018(5) 0.014(5) -0.001(5) 0.000(4) 0.000(5)
Yb1 0.00685(19) 0.01213(19) 0.00715(18) 0.0044(4) -0.0016(4) -0.00013(15)
Yb2 0.0068(2) 0.0432(3) 0.00496(19) -0.0018(6) -0.00001(13) -0.0031(7)
Cl1 0.0252(16) 0.0175(14) 0.0243(17) 0.0084(13) -0.0067(13) -0.0037(14)

loop_
_atom_type_symbol
_atom_type_description
_atom_type_scat_dispersion_real
_atom_type_scat_dispersion_imag
_atom_type_scat_source
Cl Cl 0.1484 0.1585 'International Tables Vol C Tables 4.2.6.8 and 6.1.1.4'
O O 0.0106 0.0060 'International Tables Vol C Tables 4.2.6.8 and 6.1.1.4'
Yb Yb -0.3850 5.5486 'International Tables Vol C Tables 4.2.6.8 and 6.1.1.4'

loop_
_geom_angle_atom_site_label_1
_geom_angle_atom_site_label_2
_geom_angle_atom_site_label_3
_geom_angle
_geom_angle_site_symmetry_1
_geom_angle_site_symmetry_3
Yb1 O1 Yb2 97.5(6) . 4_565
Yb1 O1 Yb2 95.9(5) . 2_764
Yb2 O1 Yb2 93.4(3) 4_565 2_764
Yb2 O2 Yb2 100.5(3) 4_565 2_764
Yb2 O2 Yb1 96.2(5) 4_565 .
Yb2 O2 Yb1 93.5(6) 2_764 .
Yb1 O3 Yb1 108.2(7) . 2_765
Yb1 O3 Yb2 97.3(7) . 4_565
Yb1 O3 Yb2 103.8(6) 2_765 4_565
Yb1 O4 Yb1 111.6(6) 2_764 .
Yb1 O4 Yb2 111.9(6) 2_764 2_764
Yb1 O4 Yb2 98.4(5) . 2_764
Yb2 O5 Yb1 113.4(4) 3_654 .
Yb2 O5 Yb2 94.2(3) 3_654 .
Yb1 O5 Yb2 104.9(4) . .
O3 Yb1 O4 71.9(5) . 2_765
O3 Yb1 O4 138.7(3) . .
O4 Yb1 O4 142.1(4) 2_765 .
O3 Yb1 O1 81.8(8) . .
O4 Yb1 O1 86.0(6) 2_765 .
O4 Yb1 O1 79.6(7) . .
O3 Yb1 O5 110.3(6) . .
O4 Yb1 O5 73.1(5) 2_765 .
O4 Yb1 O5 104.0(5) . .
O1 Yb1 O5 150.4(3) . .
O3 Yb1 O3 145.0(5) . 2_764
O4 Yb1 O3 75.6(3) 2_765 2_764
O4 Yb1 O3 68.1(4) . 2_764
O1 Yb1 O3 83.5(6) . 2_764
O5 Yb1 O3 71.3(5) . 2_764
O3 Yb1 O1W 75.4(5) . .
O4 Yb1 O1W 123.9(5) 2_765 .
O4 Yb1 O1W 90.8(5) . .
O1 Yb1 O1W 132.3(3) . .
O5 Yb1 O1W 77.3(3) . .
O3 Yb1 O1W 135.6(5) 2_764 .
O3 Yb1 O2 67.3(8) . .
O4 Yb1 O2 129.9(6) 2_765 .
O4 Yb1 O2 71.5(7) . .
O1 Yb1 O2 60.9(2) . .
O5 Yb1 O2 148.5(3) . .
O3 Yb1 O2 129.9(6) 2_764 .
O1W Yb1 O2 71.6(3) . .
O3 Yb1 Yb2 102.3(5) . 2_764
O4 Yb1 Yb2 129.1(4) 2_765 2_764
O4 Yb1 Yb2 41.8(4) . 2_764
O1 Yb1 Yb2 43.8(5) . 2_764
O5 Yb1 Yb2 145.7(3) . 2_764
O3 Yb1 Yb2 88.3(4) 2_764 2_764
O1W Yb1 Yb2 101.5(3) . 2_764
O2 Yb1 Yb2 41.7(5) . 2_764
O3 Yb1 Yb2 44.0(5) . 4_565
O4 Yb1 Yb2 90.8(4) 2_765 4_565
O4 Yb1 Yb2 101.3(4) . 4_565
O1 Yb1 Yb2 42.4(5) . 4_565
O5 Yb1 Yb2 153.9(3) . 4_565
O3 Yb1 Yb2 125.4(4) 2_764 4_565
O1W Yb1 Yb2 96.0(3) . 4_565
O2 Yb1 Yb2 39.3(5) . 4_565
Yb2 Yb1 Yb2 60.130(11) 2_764 4_565
O3 Yb1 Yb1 37.6(5) . 2_765
O4 Yb1 Yb1 34.4(4) 2_765 2_765
O4 Yb1 Yb1 159.7(4) . 2_765
O1 Yb1 Yb1 80.2(6) . 2_765
O5 Yb1 Yb1 93.1(3) . 2_765
O3 Yb1 Yb1 108.5(4) 2_764 2_765
O1W Yb1 Yb1 103.7(3) . 2_765
O2 Yb1 Yb1 99.4(6) . 2_765
Yb2 Yb1 Yb1 119.88(3) 2_764 2_765
Yb2 Yb1 Yb1 63.61(3) 4_565 2_765
O3 Yb1 Yb1 163.6(5) . 2_764
O4 Yb1 Yb1 109.6(3) 2_765 2_764
O4 Yb1 Yb1 34.0(4) . 2_764
O1 Yb1 Yb1 82.0(6) . 2_764
O5 Yb1 Yb1 85.4(3) . 2_764
O3 Yb1 Yb1 34.2(4) 2_764 2_764
O1W Yb1 Yb1 114.4(3) . 2_764
O2 Yb1 Yb1 102.3(6) . 2_764
Yb2 Yb1 Yb1 63.57(3) 2_764 2_764
Yb2 Yb1 Yb1 119.87(3) 4_565 2_764
Yb1 Yb1 Yb1 140.46(3) 2_765 2_764
O2 Yb2 O5 134.6(3) 4_465 3_655
O2 Yb2 O2 104.2(3) 4_465 2_765
O5 Yb2 O2 79.3(5) 3_655 2_765
O2 Yb2 O4 75.7(4) 4_465 2_765
O5 Yb2 O4 143.6(4) 3_655 2_765
O2 Yb2 O4 72.5(5) 2_765 2_765
O2 Yb2 O1 62.9(4) 4_465 4_465
O5 Yb2 O1 90.9(5) 3_655 4_465
O2 Yb2 O1 149.4(3) 2_765 4_465
O4 Yb2 O1 124.8(5) 2_765 4_465
O2 Yb2 O1 149.7(3) 4_465 2_765
O5 Yb2 O1 71.7(4) 3_655 2_765
O2 Yb2 O1 60.8(4) 2_765 2_765
O4 Yb2 O1 74.6(4) 2_765 2_765
O1 Yb2 O1 142.9(4) 4_465 2_765
O2 Yb2 O3 67.2(5) 4_465 4_465
O5 Yb2 O3 70.5(4) 3_655 4_465
O2 Yb2 O3 74.8(5) 2_765 4_465
O4 Yb2 O3 121.5(3) 2_765 4_465
O1 Yb2 O3 74.6(5) 4_465 4_465
O1 Yb2 O3 125.5(6) 2_765 4_465
O2 Yb2 O5 76.3(5) 4_465 .
O5 Yb2 O5 130.4(4) 3_655 .
O2 Yb2 O5 138.4(3) 2_765 .
O4 Yb2 O5 67.3(4) 2_765 .
O1 Yb2 O5 68.6(4) 4_465 .
O1 Yb2 O5 97.6(5) 2_765 .
O3 Yb2 O5 136.8(5) 4_465 .
O2 Yb2 O2W 128.2(9) 4_465 .
O5 Yb2 O2W 61.9(9) 3_655 .
O2 Yb2 O2W 127.5(9) 2_765 .
O4 Yb2 O2W 120.3(8) 2_765 .
O1 Yb2 O2W 69.3(8) 4_465 .
O1 Yb2 O2W 73.6(8) 2_765 .
O3 Yb2 O2W 118.2(8) 4_465 .
O5 Yb2 O2W 68.5(9) . .
O2 Yb2 Yb1 109.9(3) 4_465 2_765
O5 Yb2 Yb1 103.8(3) 3_655 2_765
O2 Yb2 Yb1 44.8(2) 2_765 2_765
O4 Yb2 Yb1 39.8(3) 2_765 2_765
O1 Yb2 Yb1 163.0(4) 4_465 2_765
O1 Yb2 Yb1 40.30(19) 2_765 2_765
O3 Yb2 Yb1 118.1(4) 4_465 2_765
O5 Yb2 Yb1 95.0(2) . 2_765
O2W Yb2 Yb1 110.0(7) . 2_765
O2 Yb2 Yb1 44.53(19) 4_465 4_465
O5 Yb2 Yb1 91.2(3) 3_655 4_465
O2 Yb2 Yb1 110.6(2) 2_765 4_465
O4 Yb2 Yb1 119.8(3) 2_765 4_465
O1 Yb2 Yb1 40.1(2) 4_465 4_465
O1 Yb2 Yb1 161.7(4) 2_765 4_465
O3 Yb2 Yb1 38.7(4) 4_465 4_465
O5 Yb2 Yb1 98.6(3) . 4_465
O2W Yb2 Yb1 104.6(7) . 4_465
Yb1 Yb2 Yb1 145.42(2) 2_765 4_465
O2 Yb2 Yb2 139.2(4) 4_465 3_655
O5 Yb2 Yb2 45.6(3) 3_655 3_655
O2 Yb2 Yb2 38.7(4) 2_765 3_655
O4 Yb2 Yb2 99.2(3) 2_765 3_655
O1 Yb2 Yb2 136.0(4) 4_465 3_655
O1 Yb2 Yb2 42.7(4) 2_765 3_655
O3 Yb2 Yb2 82.9(4) 4_465 3_655
O5 Yb2 Yb2 139.9(3) . 3_655
O2W Yb2 Yb2 89.9(9) . 3_655
Yb1 Yb2 Yb2 60.00(5) 2_765 3_655
Yb1 Yb2 Yb2 119.97(8) 4_465 3_655

loop_
_geom_bond_atom_site_label_1
_geom_bond_atom_site_label_2
_geom_bond_distance
_geom_bond_site_symmetry_2
O1 Yb1 2.284(8) .
O1 Yb2 2.393(18) 4_565
O1 Yb2 2.445(19) 2_764
O2 Yb2 2.24(2) 4_565
O2 Yb2 2.34(2) 2_764
O2 Yb1 2.481(8) .
O3 Yb1 2.215(17) .
O3 Yb1 2.404(17) 2_765
O3 Yb2 2.465(18) 4_565
O4 Yb1 2.251(14) 2_764
O4 Yb1 2.274(14) .
O4 Yb2 2.367(16) 2_764
O1W Yb1 2.415(10) .
O5 Yb2 2.282(12) 3_654
O5 Yb1 2.302(9) .
O5 Yb2 2.522(11) .
O2W Yb2 2.579(17) .
Yb1 O4 2.251(14) 2_765
Yb1 O3 2.404(17) 2_764
Yb2 O2 2.24(2) 4_465
Yb2 O5 2.282(12) 3_655
Yb2 O2 2.34(2) 2_765
Yb2 O4 2.367(16) 2_765
Yb2 O1 2.393(18) 4_465
Yb2 O1 2.445(19) 2_765
Yb2 O3 2.465(18) 4_465
